data_2206725
loop_
_publ_author_name
'Mehmet Akkurt'
'Yamna Baryala'
'Abdelfettah Zerzouf'
'Moussa Salem'
'El-Mokhtar Essassi'
'Orhan B\"uy\"ukg\"ung\"or'

_publ_section_title
;
 1-(1,3-Benzothiazol-2-yl)propan-2-ol
;
_journal_coeditor_code HK6040
_journal_issue 9
_journal_name_full 'Acta Crystallographica Section E'
_journal_page_first o3027
_journal_page_last o3029
_journal_paper_doi 10.1107/S1600536805026437
_journal_volume 61
_journal_year 2005
_chemical_formula_iupac 'C10 H11 N O S'
_chemical_formula_moiety 'C10 H11 N O S'
_chemical_formula_sum 'C10 H11 N O S'
_chemical_formula_weight 193.27
_chemical_name_systematic
;
1-(1,3-Benzothiazol-2-yl)propan-2-ol
;
_space_group_IT_number 14
_symmetry_cell_setting monoclinic
_symmetry_space_group_name_Hall '-P 2yn'
_symmetry_space_group_name_H-M 'P 1 21/n 1'
_atom_sites_solution_hydrogens geom
_atom_sites_solution_primary direct
_atom_sites_solution_secondary difmap
_cell_angle_alpha 90
_cell_angle_beta 101.135(5)
_cell_angle_gamma 90
_cell_formula_units_Z 8
_cell_length_a 15.7702(11)
_cell_length_b 7.8856(4)
_cell_length_c 15.8703(11)
_cell_measurement_reflns_used 2240
_cell_measurement_temperature 296
_cell_measurement_theta_max 27.19
_cell_measurement_theta_min 1.67
_cell_volume 1936.4(2)
_computing_cell_refinement X-AREA
_computing_data_collection 'X-AREA (Stoe & Cie, 2002)'
_computing_data_reduction 'X-RED32 (Stoe & Cie, 2002)'
_computing_molecular_graphics 'ORTEP-3 for Windows (Farrugia, 1997)'
_computing_publication_material 'WinGX (Farrugia, 1999)'
_computing_structure_refinement 'SHELXL97 (Sheldrick, 1997)'
_computing_structure_solution 'SHELXS97 (Sheldrick, 1997)'
_diffrn_ambient_temperature 296
_diffrn_detector_area_resol_mean 6.67
_diffrn_measured_fraction_theta_full 0.996
_diffrn_measured_fraction_theta_max 0.996
_diffrn_measurement_device '2-circle goniometer'
_diffrn_measurement_device_type 'Stoe IPDS-II'
_diffrn_measurement_method \w
_diffrn_radiation_monochromator 'plane graphite'
_diffrn_radiation_type 'Mo K\a'
_diffrn_radiation_wavelength 0.71073
_diffrn_reflns_av_R_equivalents 0.0428
_diffrn_reflns_av_sigmaI/netI 0.0261
_diffrn_reflns_limit_h_max 20
_diffrn_reflns_limit_h_min -20
_diffrn_reflns_limit_k_max 10
_diffrn_reflns_limit_k_min -10
_diffrn_reflns_limit_l_max 18
_diffrn_reflns_limit_l_min -20
_diffrn_reflns_number 17123
_diffrn_reflns_reduction_process
;
;
_diffrn_reflns_theta_full 27.11
_diffrn_reflns_theta_max 27.11
_diffrn_reflns_theta_min 1.67
_diffrn_standards_number 0
_exptl_absorpt_coefficient_mu 0.292
_exptl_absorpt_correction_T_max 0.885
_exptl_absorpt_correction_T_min 0.826
_exptl_absorpt_correction_type integration
_exptl_absorpt_process_details '(X-RED32; Stoe & Cie, 2002)'
_exptl_crystal_colour 'pale yellow'
_exptl_crystal_density_diffrn 1.326
_exptl_crystal_density_method 'Not Measured'
_exptl_crystal_description prism
_exptl_crystal_F_000 816
_exptl_crystal_size_max 0.680
_exptl_crystal_size_mid 0.557
_exptl_crystal_size_min 0.430
_refine_diff_density_max 0.324
_refine_diff_density_min -0.304
_refine_ls_extinction_method none
_refine_ls_goodness_of_fit_ref 1.045
_refine_ls_hydrogen_treatment mixed
_refine_ls_matrix_type full
_refine_ls_number_parameters 245
_refine_ls_number_reflns 4258
_refine_ls_number_restraints 2
_refine_ls_restrained_S_all 1.049
_refine_ls_R_factor_all 0.0561
_refine_ls_R_factor_gt 0.0416
_refine_ls_shift/su_max 0.000
_refine_ls_shift/su_mean 0.000
_refine_ls_structure_factor_coef Fsqd
_refine_ls_weighting_details 'calc w = 1/[\s^2^(Fo^2^)+(0.0653P)^2^+0.2309P] where P = (Fo^2^+2Fc^2^)/3'
_refine_ls_weighting_scheme calc
_refine_ls_wR_factor_gt 0.1121
_refine_ls_wR_factor_ref 0.1184
_reflns_number_gt 3250
_reflns_number_total 4258
_reflns_threshold_expression I>2\s(I)
_cod_data_source_file hk6040.cif
_cod_data_source_block II
_cod_depositor_comments
;
The following automatic conversions were performed:
'_symmetry_cell_setting' value 'Monoclinic' changed to 'monoclinic'
according to '/home/saulius/struct/CIF-dictionaries/cif_core.dic'
dictionary named 'cif_core.dic' version 2.4.1 from 2010-06-29.

Automatic conversion script
Id: cif_fix_enum 1527 2010-12-29 10:47:43Z saulius 

The following automatic conversions were performed:

'_symmetry_cell_setting' value 'Monoclinic' changed to 'monoclinic'
according to /home/saulius/struct/CIF-dictionaries/cif_core.dic
dictionary named 'cif_core.dic' version 2.4.1 from 2010-06-29.

Automatic conversion script
Id: cif_fix_values 1715 2011-07-08 13:25:40Z adriana 
;
_cod_original_sg_symbol_H-M 'P 21/n'
_cod_database_code 2206725

loop_
_symmetry_equiv_pos_site_id
_symmetry_equiv_pos_as_xyz
1 x,y,z
2 1/2-x,1/2+y,1/2-z
3 -x,-y,-z
4 1/2+x,1/2-y,1/2+z

loop_
_atom_site_aniso_label
_atom_site_aniso_U_11
_atom_site_aniso_U_22
_atom_site_aniso_U_33
_atom_site_aniso_U_12
_atom_site_aniso_U_13
_atom_site_aniso_U_23
S1 0.0511(2) 0.0640(3) 0.0452(2) 0.0084(2) 0.0039(2) 0.0089(2)
O1 0.0642(8) 0.0715(8) 0.0539(7) 0.0044(7) 0.0043(6) 0.0015(6)
N1 0.0471(8) 0.0606(9) 0.0449(7) 0.0019(6) 0.0010(6) 0.0050(6)
C1 0.0480(9) 0.0504(9) 0.0464(9) -0.0009(7) 0.0033(7) -0.0022(7)
C2 0.0509(10) 0.0647(11) 0.0602(11) 0.0043(9) 0.0079(8) -0.0009(9)
C3 0.0554(11) 0.0741(12) 0.0690(12) -0.0032(10) 0.0173(9) -0.0036(10)
C4 0.0692(13) 0.0763(13) 0.0567(11) -0.0104(10) 0.0193(9) 0.0021(10)
C5 0.0617(11) 0.0678(12) 0.0492(10) -0.0029(9) 0.0061(8) 0.0094(9)
C6 0.0478(9) 0.0524(9) 0.0454(8) -0.0027(7) 0.0048(7) 0.0002(7)
C7 0.0473(9) 0.0557(10) 0.0425(8) -0.0003(7) 0.0011(7) 0.0000(7)
C8 0.0494(10) 0.0758(12) 0.0520(10) 0.0060(9) 0.0063(8) 0.0065(9)
C9 0.0630(11) 0.0654(11) 0.0530(10) 0.0086(9) 0.0134(8) 0.0051(9)
C10 0.0975(19) 0.120(2) 0.0762(15) 0.0432(17) 0.0385(14) 0.0162(15)
S2 0.0609(3) 0.0779(4) 0.0718(3) -0.0158(3) -0.0037(2) -0.0089(3)
O2 0.0543(8) 0.0663(8) 0.0623(8) -0.0049(6) -0.0049(6) 0.0113(6)
N2 0.0494(8) 0.0610(9) 0.0506(8) 0.0035(7) -0.0013(6) -0.0050(7)
C11 0.0579(10) 0.0523(10) 0.0558(10) 0.0043(8) -0.0047(8) -0.0065(8)
C12 0.0876(16) 0.0623(12) 0.0585(11) 0.0051(11) 0.0003(11) -0.0145(9)
C13 0.0944(17) 0.0737(14) 0.0592(12) 0.0234(13) 0.0175(11) -0.0040(10)
C14 0.0641(12) 0.0803(14) 0.0728(13) 0.0108(11) 0.0190(10) 0.0047(11)
C15 0.0560(11) 0.0668(12) 0.0635(11) -0.0013(9) 0.0017(9) -0.0035(9)
C16 0.0505(9) 0.0505(9) 0.0506(9) 0.0057(7) 0.0004(7) -0.0037(7)
C17 0.0515(10) 0.0624(11) 0.0545(10) 0.0065(8) -0.0020(8) 0.0042(8)
C18 0.0586(11) 0.0832(14) 0.0569(11) 0.0062(10) 0.0025(9) 0.0108(10)
C19 0.0600(11) 0.0651(12) 0.0650(12) -0.0023(9) 0.0082(9) 0.0128(9)
C20 0.0774(15) 0.1073(19) 0.0823(16) 0.0123(14) 0.0259(13) 0.0288(14)

loop_
_atom_site_label
_atom_site_fract_x
_atom_site_fract_y
_atom_site_fract_z
_atom_site_U_iso_or_equiv
_atom_site_thermal_displace_type
_atom_site_calc_flag
_atom_site_refinement_flags
_atom_site_occupancy
_atom_site_type_symbol
S1 0.18127(3) 0.10546(6) 0.28014(3) 0.05420(10) Uani . . 1.000 S
O1 0.07658(9) 0.09987(18) 0.41205(9) 0.0642(4) Uani . . 1.000 O
N1 0.08596(9) 0.28209(19) 0.16132(9) 0.0519(5) Uani . . 1.000 N
C1 0.22502(11) 0.1627(2) 0.19236(11) 0.0490(5) Uani . . 1.000 C
C2 0.30722(12) 0.1299(3) 0.17535(13) 0.0590(6) Uani . . 1.000 C
C3 0.32610(13) 0.1909(3) 0.10017(14) 0.0655(7) Uani . . 1.000 C
C4 0.26575(14) 0.2828(3) 0.04226(13) 0.0664(7) Uani . . 1.000 C
C5 0.18496(13) 0.3161(3) 0.05865(12) 0.0602(6) Uani . . 1.000 C
C6 0.16431(11) 0.2560(2) 0.13473(11) 0.0491(5) Uani . . 1.000 C
C7 0.08656(11) 0.2121(2) 0.23534(10) 0.0495(5) Uani . . 1.000 C
C8 0.01102(12) 0.2203(3) 0.27915(11) 0.0595(6) Uani . . 1.000 C
C9 0.03257(13) 0.2468(3) 0.37487(12) 0.0602(6) Uani . . 1.000 C
C10 -0.04725(18) 0.2791(4) 0.41193(16) 0.0950(10) Uani . . 1.000 C
S2 0.29327(4) 0.43417(8) 0.65498(4) 0.0724(2) Uani . . 1.000 S
O2 0.41827(9) 0.14528(18) 0.56104(9) 0.0631(5) Uani . . 1.000 O
N2 0.18180(10) 0.2370(2) 0.56476(9) 0.0551(5) Uani . . 1.000 N
C11 0.20449(12) 0.3772(2) 0.69804(12) 0.0574(6) Uani . . 1.000 C
C12 0.18186(16) 0.4225(3) 0.77549(14) 0.0713(8) Uani . . 1.000 C
C13 0.10616(17) 0.3615(3) 0.79323(14) 0.0754(8) Uani . . 1.000 C
C14 0.05238(15) 0.2576(3) 0.73574(15) 0.0716(8) Uani . . 1.000 C
C15 0.07439(13) 0.2112(3) 0.65936(13) 0.0634(7) Uani . . 1.000 C
C16 0.15138(11) 0.2713(2) 0.63985(11) 0.0518(5) Uani . . 1.000 C
C17 0.25361(12) 0.3131(3) 0.56409(12) 0.0578(6) Uani . . 1.000 C
C18 0.29949(13) 0.3046(3) 0.49012(13) 0.0674(7) Uani . . 1.000 C
C19 0.39659(13) 0.2959(3) 0.51236(13) 0.0639(7) Uani . . 1.000 C
C20 0.43577(16) 0.2956(4) 0.43281(16) 0.0876(10) Uani . . 1.000 C
H1 0.1108(19) 0.133(4) 0.4670(16) 0.125(11) Uiso . . 1.000 H
H2 0.34780 0.06860 0.21380 0.0710 Uiso calc R 1.000 H
H3 0.38040 0.17040 0.08760 0.0790 Uiso calc R 1.000 H
H4 0.28030 0.32230 -0.00830 0.0800 Uiso calc R 1.000 H
H5 0.14490 0.37750 0.01970 0.0720 Uiso calc R 1.000 H
H8A -0.02140 0.11560 0.26770 0.0710 Uiso calc R 1.000 H
H8B -0.02640 0.31200 0.25380 0.0710 Uiso calc R 1.000 H
H9 0.07130 0.34460 0.38730 0.0720 Uiso calc R 1.000 H
H10A -0.07710 0.37660 0.38470 0.1420 Uiso calc R 1.000 H
H10B -0.03080 0.29920 0.47250 0.1420 Uiso calc R 1.000 H
H10C -0.08460 0.18200 0.40210 0.1420 Uiso calc R 1.000 H
H11 0.4740(14) 0.159(3) 0.5843(17) 0.095(8) Uiso . . 1.000 H
H12 0.21740 0.49260 0.81420 0.0860 Uiso calc R 1.000 H
H13 0.09030 0.39020 0.84490 0.0910 Uiso calc R 1.000 H
H14 0.00080 0.21900 0.74910 0.0860 Uiso calc R 1.000 H
H15 0.03840 0.14070 0.62120 0.0760 Uiso calc R 1.000 H
H18A 0.28340 0.40370 0.45430 0.0810 Uiso calc R 1.000 H
H18B 0.27870 0.20570 0.45600 0.0810 Uiso calc R 1.000 H
H19 0.41840 0.39410 0.54780 0.0770 Uiso calc R 1.000 H
H20A 0.41470 0.19960 0.39780 0.1310 Uiso calc R 1.000 H
H20B 0.49760 0.28920 0.44910 0.1310 Uiso calc R 1.000 H
H20C 0.42000 0.39810 0.40090 0.1310 Uiso calc R 1.000 H

loop_
_atom_type_symbol
_atom_type_description
_atom_type_scat_dispersion_real
_atom_type_scat_dispersion_imag
_atom_type_scat_source
S S 0.1246 0.1234 'International Tables Vol C Tables 4.2.6.8 and 6.1.1.4'
O O 0.0106 0.0060 'International Tables Vol C Tables 4.2.6.8 and 6.1.1.4'
N N 0.0061 0.0033 'International Tables Vol C Tables 4.2.6.8 and 6.1.1.4'
H H 0.0000 0.0000 'International Tables Vol C Tables 4.2.6.8 and 6.1.1.4'
C C 0.0033 0.0016 'International Tables Vol C Tables 4.2.6.8 and 6.1.1.4'

loop_
_geom_angle_atom_site_label_1
_geom_angle_atom_site_label_2
_geom_angle_atom_site_label_3
_geom_angle
_geom_angle_publ_flag
C1 S1 C7 89.38(8) yes
C11 S2 C17 89.78(9) yes
C9 O1 H1 107.3(18) no
C19 O2 H11 103.8(16) no
C6 N1 C7 111.05(15) yes
C16 N2 C17 111.48(15) yes
S1 C1 C6 109.56(13) yes
C2 C1 C6 120.94(17) no
S1 C1 C2 129.50(14) yes
C1 C2 C3 117.92(19) no
C2 C3 C4 121.4(2) no
C3 C4 C5 121.01(19) no
C4 C5 C6 118.66(19) no
N1 C6 C5 125.50(16) yes
N1 C6 C1 114.45(15) yes
C1 C6 C5 120.05(17) no
N1 C7 C8 122.48(16) yes
S1 C7 C8 121.98(12) yes
S1 C7 N1 115.54(13) yes
C7 C8 C9 115.54(16) no
O1 C9 C10 110.68(18) yes
C8 C9 C10 111.94(18) no
O1 C9 C8 107.65(17) yes
C3 C2 H2 121.00 no
C1 C2 H2 121.00 no
C2 C3 H3 119.00 no
C4 C3 H3 119.00 no
C5 C4 H4 119.00 no
C3 C4 H4 120.00 no
C4 C5 H5 121.00 no
C6 C5 H5 121.00 no
C9 C8 H8B 108.00 no
C7 C8 H8B 108.00 no
C7 C8 H8A 108.00 no
H8A C8 H8B 107.00 no
C9 C8 H8A 108.00 no
C8 C9 H9 109.00 no
O1 C9 H9 109.00 no
C10 C9 H9 109.00 no
C9 C10 H10B 109.00 no
C9 C10 H10C 109.00 no
H10A C10 H10C 109.00 no
H10B C10 H10C 109.00 no
C9 C10 H10A 109.00 no
H10A C10 H10B 109.00 no
S2 C11 C12 130.32(16) yes
S2 C11 C16 108.74(13) yes
C12 C11 C16 120.93(18) no
C11 C12 C13 118.4(2) no
C12 C13 C14 121.3(2) no
C13 C14 C15 120.8(2) no
C14 C15 C16 119.0(2) no
N2 C16 C15 125.63(16) yes
C11 C16 C15 119.56(17) no
N2 C16 C11 114.80(16) yes
S2 C17 C18 121.60(15) yes
N2 C17 C18 123.18(18) yes
S2 C17 N2 115.19(14) yes
C17 C18 C19 116.28(17) no
O2 C19 C20 111.03(19) yes
C18 C19 C20 111.49(18) no
O2 C19 C18 107.00(17) yes
C11 C12 H12 121.00 no
C13 C12 H12 121.00 no
C12 C13 H13 119.00 no
C14 C13 H13 119.00 no
C13 C14 H14 120.00 no
C15 C14 H14 120.00 no
C14 C15 H15 120.00 no
C16 C15 H15 120.00 no
C17 C18 H18A 108.00 no
C17 C18 H18B 108.00 no
C19 C18 H18A 108.00 no
C19 C18 H18B 108.00 no
H18A C18 H18B 107.00 no
O2 C19 H19 109.00 no
C18 C19 H19 109.00 no
C20 C19 H19 109.00 no
C19 C20 H20A 109.00 no
C19 C20 H20B 109.00 no
C19 C20 H20C 109.00 no
H20A C20 H20B 110.00 no
H20A C20 H20C 109.00 no
H20B C20 H20C 109.00 no

loop_
_geom_bond_atom_site_label_1
_geom_bond_atom_site_label_2
_geom_bond_distance
_geom_bond_publ_flag
S1 C1 1.7297(18) yes
S1 C7 1.7416(18) yes
S2 C11 1.732(2) yes
S2 C17 1.742(2) yes
O1 C9 1.419(3) yes
O1 H1 0.97(3) no
O2 C19 1.422(3) yes
O2 H11 0.89(2) no
N1 C6 1.396(2) yes
N1 C7 1.296(2) yes
N2 C16 1.394(2) yes
N2 C17 1.284(3) yes
C1 C2 1.398(3) no
C1 C6 1.399(2) no
C2 C3 1.371(3) no
C3 C4 1.392(3) no
C4 C5 1.374(3) no
C5 C6 1.393(3) no
C7 C8 1.492(3) no
C8 C9 1.506(3) no
C9 C10 1.510(4) no
C2 H2 0.9300 no
C3 H3 0.9300 no
C4 H4 0.9300 no
C5 H5 0.9300 no
C8 H8A 0.9700 no
C8 H8B 0.9700 no
C9 H9 0.9800 no
C10 H10B 0.9600 no
C10 H10A 0.9600 no
C10 H10C 0.9600 no
C11 C12 1.391(3) no
C11 C16 1.398(2) no
C12 C13 1.366(4) no
C13 C14 1.387(3) no
C14 C15 1.373(3) no
C15 C16 1.393(3) no
C17 C18 1.495(3) no
C18 C19 1.505(3) no
C19 C20 1.509(3) no
C12 H12 0.9300 no
C13 H13 0.9300 no
C14 H14 0.9300 no
C15 H15 0.9300 no
C18 H18A 0.9700 no
C18 H18B 0.9700 no
C19 H19 0.9800 no
C20 H20A 0.9600 no
C20 H20B 0.9600 no
C20 H20C 0.9600 no

loop_
_geom_contact_atom_site_label_1
_geom_contact_atom_site_label_2
_geom_contact_distance
_geom_contact_site_symmetry_2
_geom_contact_publ_flag
S1 O1 2.9061(15) . no
S1 N1 2.5808(15) . no
S2 N2 2.5662(17) . no
S1 H18B 3.0200 . no
S2 H19 2.8600 . no
S2 H8A 3.1400 4_555 no
O1 N2 2.871(2) . no
O1 S1 2.9061(15) . no
O2 C13 3.294(3) 2_546 no
O2 N1 2.869(2) 4_555 no
O1 H15 2.6100 3_556 no
O2 H13 2.5200 2_546 no
O2 H5 2.5700 2_545 no
N1 O2 2.869(2) 4_454 no
N1 S1 2.5808(15) . no
N2 O1 2.871(2) . no
N2 S2 2.5662(17) . no
N2 C9 3.448(2) . no
N1 H11 2.00(2) 4_454 no
N2 H1 1.91(3) . no
C9 N2 3.448(2) . no
C13 O2 3.294(3) 2_556 no
C1 H18A 3.0800 2_545 no
C2 H18A 2.8800 2_545 no
C3 H18A 2.8800 2_545 no
C4 H18A 3.0900 2_545 no
C6 H11 3.03(2) 4_454 no
C7 H11 2.88(3) 4_454 no
C7 H2 3.0500 2_555 no
C11 H10A 2.9200 3_566 no
C13 H8B 2.9000 3_566 no
C14 H8A 2.9800 3_556 no
C15 H8A 3.0100 3_556 no
C16 H10A 3.0100 3_566 no
C16 H1 2.91(3) . no
C16 H12 3.0100 2_546 no
C17 H1 2.85(3) . no
H1 N2 1.91(3) . no
H1 C16 2.91(3) . no
H1 C17 2.85(3) . no
H2 C7 3.0500 2_545 no
H3 H10B 2.5200 4_554 no
H5 O2 2.5700 2_555 no
H8A C15 3.0100 3_556 no
H8A S2 3.1400 4_454 no
H8A C14 2.9800 3_556 no
H8A H10C 2.5800 . no
H8B C13 2.9000 3_566 no
H8B H10A 2.4200 . no
H10A H8B 2.4200 . no
H10A C16 3.0100 3_566 no
H10A C11 2.9200 3_566 no
H10B H3 2.5200 4_455 no
H10C H8A 2.5800 . no
H11 H20B 2.4700 . no
H11 N1 2.00(2) 4_555 no
H11 C6 3.03(2) 4_555 no
H11 C7 2.88(3) 4_555 no
H12 C16 3.0100 2_556 no
H13 O2 2.5200 2_556 no
H15 O1 2.6100 3_556 no
H18A H20C 2.4600 . no
H18A C1 3.0800 2_555 no
H18A C2 2.8800 2_555 no
H18A C3 2.8800 2_555 no
H18A C4 3.0900 2_555 no
H18B S1 3.0200 . no
H18B H20A 2.4900 . no
H19 S2 2.8600 . no
H20A H18B 2.4900 . no
H20B H11 2.4700 . no
H20C H18A 2.4600 . no

loop_
_geom_hbond_atom_site_label_D
_geom_hbond_atom_site_label_H
_geom_hbond_atom_site_label_A
_geom_hbond_distance_DH
_geom_hbond_distance_HA
_geom_hbond_distance_DA
_geom_hbond_angle_DHA
_geom_hbond_publ_flag
O1 H1 N2 0.97(3) 1.91(3) 2.871(2) 169(3) yes

loop_
_geom_torsion_atom_site_label_1
_geom_torsion_atom_site_label_2
_geom_torsion_atom_site_label_3
_geom_torsion_atom_site_label_4
_geom_torsion
_geom_torsion_publ_flag
C7 S1 C1 C2 178.29(19) no
C7 S1 C1 C6 -0.99(13) no
C1 S1 C7 C8 -179.63(16) no
C1 S1 C7 N1 1.00(14) no
C17 S2 C11 C12 -179.3(2) no
C11 S2 C17 N2 -0.11(17) no
C17 S2 C11 C16 -0.29(14) no
C11 S2 C17 C18 178.03(19) no
C6 N1 C7 C8 179.96(17) no
C6 N1 C7 S1 -0.67(18) no
C7 N1 C6 C5 -179.32(18) no
C7 N1 C6 C1 -0.1(2) no
C16 N2 C17 C18 -177.63(19) no
C16 N2 C17 S2 0.5(2) no
C17 N2 C16 C15 178.5(2) no
C17 N2 C16 C11 -0.7(2) no
C2 C1 C6 N1 -178.49(17) no
C6 C1 C2 C3 -0.5(3) no
S1 C1 C6 C5 -179.91(15) no
S1 C1 C6 N1 0.86(18) no
S1 C1 C2 C3 -179.71(16) no
C2 C1 C6 C5 0.7(3) no
C1 C2 C3 C4 0.0(3) no
C2 C3 C4 C5 0.2(4) no
C3 C4 C5 C6 0.0(3) no
C4 C5 C6 C1 -0.5(3) no
C4 C5 C6 N1 178.65(19) no
S1 C7 C8 C9 40.5(2) no
N1 C7 C8 C9 -140.15(19) no
C7 C8 C9 O1 -66.5(2) no
C7 C8 C9 C10 171.6(2) no
S2 C11 C16 C15 -178.64(15) no
S2 C11 C16 N2 0.63(19) no
C12 C11 C16 N2 179.74(17) no
C12 C11 C16 C15 0.5(3) no
S2 C11 C12 C13 178.62(17) no
C16 C11 C12 C13 -0.3(3) no
C11 C12 C13 C14 -0.4(4) no
C12 C13 C14 C15 0.8(4) no
C13 C14 C15 C16 -0.6(3) no
C14 C15 C16 C11 0.0(3) no
C14 C15 C16 N2 -179.22(19) no
S2 C17 C18 C19 39.7(3) no
N2 C17 C18 C19 -142.3(2) no
C17 C18 C19 O2 60.9(2) no
C17 C18 C19 C20 -177.5(2) no

loop_
_cod_related_entry_id
_cod_related_entry_database
_cod_related_entry_code
1 ChemSpider 24181957
